data_7217728
loop_
_publ_author_name
'Constable, Edwin C.'
'Housecroft, Catherine E.'
'Prescimone, Alessandro'
'Vujovic, Srboljub'
'Zampese, Jennifer A.'

_publ_section_title
;
 Environmental control in the assembly of metallomacrocycles and
 one-dimensional polymers with
 4,2&#x2032;:6&#x2032;:4&#x2032;&#x2032;-terpyridine linkers and zinc(ii)
 nodes
;
_journal_issue 37
_journal_name_full CrystEngComm
_journal_page_first 8691
_journal_paper_doi 10.1039/C4CE00783B
_journal_volume 16
_journal_year 2014
_chemical_formula_moiety 'C170 H125 Cl20 N12 O4 Zn4'
_chemical_formula_sum 'C170 H125 Cl20 N12 O4 Zn4'
_chemical_formula_weight 3370.51
_chemical_name_systematic
; 
 ? 
;
_space_group_crystal_system triclinic
_space_group_IT_number 2
_space_group_name_Hall '-P 1'
_space_group_name_H-M_alt 'P -1'
_symmetry_space_group_name_Hall '-P 1'
_symmetry_space_group_name_H-M 'P -1'
_atom_sites_solution_hydrogens geom
_audit_creation_method SHELXL-2013
_cell_angle_alpha 95.414(6)
_cell_angle_beta 95.480(6)
_cell_angle_gamma 92.935(5)
_cell_formula_units_Z 2
_cell_length_a 14.3701(12)
_cell_length_b 22.089(2)
_cell_length_c 26.512(3)
_cell_measurement_reflns_used 9990
_cell_measurement_temperature 123(2)
_cell_measurement_theta_max 67.64
_cell_measurement_theta_min 3.10
_cell_volume 8324.2(14)
_computing_cell_refinement 'Bruker SAINT'
_computing_data_collection 'Bruker APEX2'
_computing_data_reduction 'Bruker SAINT'
_computing_molecular_graphics 'Bruker SHELXTL'
_computing_publication_material 'Bruker SHELXTL'
_computing_structure_refinement 'SHELXL-2013 (Sheldrick, 2013)'
_computing_structure_solution 'SHELXS-97 (Sheldrick, 2008)'
_diffrn_ambient_temperature 123(2)
_diffrn_measured_fraction_theta_full 0.976
_diffrn_measured_fraction_theta_max 0.956
_diffrn_measurement_device_type 'Bruker APEX-II CCD'
_diffrn_measurement_method '\f and \w scans'
_diffrn_radiation_type CuK\a
_diffrn_radiation_wavelength 1.54178
_diffrn_reflns_av_R_equivalents 0.0600
_diffrn_reflns_av_unetI/netI 0.0777
_diffrn_reflns_Laue_measured_fraction_full 0.976
_diffrn_reflns_Laue_measured_fraction_max 0.956
_diffrn_reflns_limit_h_max 11
_diffrn_reflns_limit_h_min -16
_diffrn_reflns_limit_k_max 26
_diffrn_reflns_limit_k_min -25
_diffrn_reflns_limit_l_max 31
_diffrn_reflns_limit_l_min -30
_diffrn_reflns_number 76749
_diffrn_reflns_point_group_measured_fraction_full 0.976
_diffrn_reflns_point_group_measured_fraction_max 0.956
_diffrn_reflns_theta_full 66.500
_diffrn_reflns_theta_max 68.105
_diffrn_reflns_theta_min 2.013
_exptl_absorpt_coefficient_mu 4.051
_exptl_absorpt_correction_T_max 0.809
_exptl_absorpt_correction_T_min 0.773
_exptl_absorpt_correction_type multi-scan
_exptl_absorpt_process_details sadabs
_exptl_crystal_colour colourless
_exptl_crystal_density_diffrn 1.34
_exptl_crystal_description block
_exptl_crystal_F_000 3570
_exptl_crystal_size_max 0.500
_exptl_crystal_size_mid 0.120
_exptl_crystal_size_min 0.100
_platon_squeeze_details
;
This equates 0.5 molecules of C16H10 + 6 C6H4Cl2 + 2 MeOH + 2 water per
formula unit.
;
_refine_diff_density_max 0.932
_refine_diff_density_min -0.963
_refine_diff_density_rms 0.090
_refine_ls_extinction_method none
_refine_ls_goodness_of_fit_ref 1.034
_refine_ls_hydrogen_treatment constr
_refine_ls_matrix_type full
_refine_ls_number_parameters 1333
_refine_ls_number_reflns 29093
_refine_ls_number_restraints 37
_refine_ls_restrained_S_all 1.038
_refine_ls_R_factor_all 0.0941
_refine_ls_R_factor_gt 0.0714
_refine_ls_shift/su_max 0.002
_refine_ls_shift/su_mean 0.000
_refine_ls_structure_factor_coef Fsqd
_refine_ls_weighting_details
; 
 w=1/[\s^2^(Fo^2^)+(0.1261P)^2^] 
 where P=(Fo^2^+2Fc^2^)/3 
;
_refine_ls_weighting_scheme calc
_refine_ls_wR_factor_gt 0.1933
_refine_ls_wR_factor_ref 0.2079
_reflns_Friedel_coverage 0.000
_reflns_number_gt 19792
_reflns_number_total 29093
_reflns_threshold_expression 'I > 2\s(I)'
_cod_data_source_file c4ce00783b2.cif
_cod_data_source_block squeeze_(ZnCl2(1))n
_cod_depositor_comments 'Adding full bibliography for 7217724--7217729.cif.'
_cod_original_cell_volume 8324.2(13)
_cod_database_code 7217728
_shelx_space_group_comment
; 
The symmetry employed for this shelxl refinement is uniquely defined 
by the following loop, which should always be used as a source of 
symmetry information in preference to the above space-group names. 
They are only intended as comments. 
;
_shelx_estimated_absorpt_t_min 0.417
_shelx_estimated_absorpt_t_max 0.816
_shelxl_version_number 2013-2

loop_
_space_group_symop_operation_xyz
'x, y, z'
'-x, -y, -z'

loop_
_atom_site_label
_atom_site_type_symbol
_atom_site_fract_x
_atom_site_fract_y
_atom_site_fract_z
_atom_site_U_iso_or_equiv
_atom_site_adp_type
_atom_site_occupancy
_atom_site_site_symmetry_order
_atom_site_calc_flag
_atom_site_refinement_flags_posn
_atom_site_refinement_flags_adp
Zn1 Zn 1.66649(4) 0.51016(2) 1.23486(2) 0.04526(16) Uani 1 1 d . .
Zn2 Zn 1.84191(3) 0.49975(2) 0.76744(2) 0.03599(13) Uani 1 1 d . .
Zn3 Zn 1.03558(4) 0.25941(3) 0.68982(2) 0.04633(15) Uani 1 1 d . .
Zn4 Zn 0.88557(3) 0.23598(2) 0.22262(2) 0.03902(14) Uani 1 1 d . .
Cl1 Cl 1.76105(9) 0.53316(5) 1.30659(5) 0.0568(3) Uani 1 1 d . .
Cl2 Cl 1.56195(10) 0.57398(6) 1.21189(8) 0.0876(6) Uani 1 1 d . .
Cl3 Cl 1.75204(7) 0.57738(5) 0.77599(5) 0.0506(3) Uani 1 1 d . .
Cl4 Cl 1.96626(7) 0.50592(5) 0.72314(4) 0.0495(2) Uani 1 1 d . .
Cl5 Cl 1.04890(11) 0.31745(8) 0.76389(5) 0.0786(5) Uani 1 1 d . .
Cl6 Cl 0.94880(10) 0.17302(7) 0.67952(7) 0.0830(5) Uani 1 1 d . .
Cl7 Cl 0.86761(8) 0.29603(5) 0.16053(4) 0.0533(3) Uani 1 1 d . .
Cl8 Cl 0.79811(8) 0.15237(5) 0.22652(5) 0.0568(3) Uani 1 1 d . .
N1A N 1.7523(2) 0.49108(15) 1.17872(13) 0.0397(7) Uani 1 1 d . .
N2A N 1.9072(2) 0.44004(14) 1.02157(13) 0.0358(7) Uani 1 1 d . .
N3A N 1.8851(2) 0.47834(15) 0.83964(13) 0.0396(7) Uani 1 1 d . .
C1A C 1.8376(3) 0.47356(17) 1.19230(16) 0.0377(8) Uani 1 1 d . .
H1AA H 1.8596 0.4773 1.2275 0.045 Uiso 1 1 calc R U
C2A C 1.8951(3) 0.45036(18) 1.15778(15) 0.0365(8) Uani 1 1 d . .
H2AA H 1.9551 0.4376 1.1690 0.044 Uiso 1 1 calc R U
C3A C 1.8646(3) 0.44583(18) 1.10638(16) 0.0362(8) Uani 1 1 d . .
C4A C 1.7766(3) 0.4663(2) 1.09247(19) 0.0494(10) Uani 1 1 d . .
H4AA H 1.7544 0.4664 1.0575 0.059 Uiso 1 1 calc R U
C5A C 1.7224(3) 0.4862(2) 1.12959(18) 0.0470(10) Uani 1 1 d . .
H5AA H 1.6607 0.4970 1.1197 0.056 Uiso 1 1 calc R U
C6A C 1.9259(3) 0.42142(18) 1.06809(15) 0.0363(8) Uani 1 1 d . .
C7A C 1.9943(3) 0.38197(19) 1.07930(16) 0.0392(9) Uani 1 1 d . .
H7AA H 2.0048 0.3698 1.1127 0.047 Uiso 1 1 calc R U
C8A C 2.0482(3) 0.35996(19) 1.04130(16) 0.0408(9) Uani 1 1 d . .
C9A C 2.0301(3) 0.38034(19) 0.99323(16) 0.0404(9) Uani 1 1 d . .
H9AA H 2.0666 0.3677 0.9665 0.049 Uiso 1 1 calc R U
C10A C 1.9593(3) 0.41889(18) 0.98478(15) 0.0373(8) Uani 1 1 d . .
C11A C 1.8452(3) 0.49996(17) 0.87955(16) 0.0385(8) Uani 1 1 d . .
H11A H 1.7994 0.5291 0.8756 0.046 Uiso 1 1 calc R U
C12A C 1.8685(3) 0.4811(2) 0.92729(16) 0.0404(9) Uani 1 1 d . .
H12A H 1.8389 0.4976 0.9556 0.048 Uiso 1 1 calc R U
C13A C 1.9337(3) 0.43901(17) 0.93395(16) 0.0365(8) Uani 1 1 d . .
C14A C 1.9752(3) 0.41595(19) 0.89129(15) 0.0395(9) Uani 1 1 d . .
H14A H 2.0210 0.3866 0.8942 0.047 Uiso 1 1 calc R U
C15A C 1.9483(3) 0.43663(19) 0.84429(16) 0.0407(9) Uani 1 1 d . .
H15A H 1.9756 0.4207 0.8150 0.049 Uiso 1 1 calc R U
C16A C 2.1239(3) 0.3178(2) 1.05101(17) 0.0444(9) Uani 1 1 d . .
C17A C 2.1759(3) 0.3207(2) 1.09848(17) 0.0458(10) Uani 1 1 d . .
H17A H 2.1626 0.3494 1.1255 0.055 Uiso 1 1 calc R U
C18A C 2.2474(3) 0.2815(3) 1.10605(18) 0.0582(12) Uani 1 1 d . .
H18A H 2.2823 0.2835 1.1385 0.070 Uiso 1 1 calc R U
C19A C 2.2690(4) 0.2394(3) 1.0670(2) 0.0645(14) Uani 1 1 d . .
C20A C 2.2147(4) 0.2370(2) 1.0194(2) 0.0606(13) Uani 1 1 d . .
H20A H 2.2288 0.2091 0.9921 0.073 Uiso 1 1 calc R U
C21A C 2.1434(4) 0.2735(3) 1.0121(2) 0.0599(13) Uani 1 1 d . .
H21A H 2.1058 0.2693 0.9804 0.072 Uiso 1 1 calc R U
C22A C 2.3466(5) 0.1961(4) 1.0736(2) 0.086(2) Uani 1 1 d . .
C23A C 2.4355(5) 0.2136(4) 1.0845(2) 0.089(2) Uani 1 1 d . U
C24A C 2.4665(4) 0.2771(5) 1.0902(2) 0.096(2) Uani 1 1 d . U
H24A H 2.4190 0.3051 1.0867 0.115 Uiso 1 1 calc R U
C25A C 2.5571(5) 0.3019(6) 1.1001(3) 0.134(3) Uani 1 1 d D U
H25A H 2.5729 0.3445 1.1031 0.161 Uiso 1 1 calc R U
C26A C 2.6309(5) 0.2530(6) 1.1060(3) 0.124(3) Uani 1 1 d D U
H26A H 2.6958 0.2647 1.1125 0.149 Uiso 1 1 calc R U
C27A C 2.5996(6) 0.1920(7) 1.1017(3) 0.132(3) Uani 1 1 d . U
H27A H 2.6447 0.1629 1.1078 0.158 Uiso 1 1 calc R U
C28A C 2.5071(6) 0.1707(6) 1.0889(2) 0.110(3) Uani 1 1 d . .
C29A C 2.4724(8) 0.1076(6) 1.0798(4) 0.126(4) Uani 1 1 d . .
H29A H 2.5172 0.0775 1.0822 0.152 Uiso 1 1 calc R U
C30A C 2.3884(9) 0.0891(5) 1.0689(3) 0.127(4) Uani 1 1 d . .
H30A H 2.3686 0.0471 1.0636 0.152 Uiso 1 1 calc R U
C31A C 2.3267(7) 0.1351(4) 1.0651(3) 0.109(3) Uani 1 1 d . .
H31A H 2.2628 0.1223 1.0555 0.131 Uiso 1 1 calc R U
N1B N 1.7667(2) 0.42086(14) 0.74195(13) 0.0352(7) Uani 1 1 d . .
N2B N 1.5188(2) 0.26007(14) 0.68825(13) 0.0359(7) Uani 1 1 d . .
N3B N 1.1700(2) 0.24550(15) 0.67221(14) 0.0392(7) Uani 1 1 d . .
C1B C 1.8092(3) 0.3721(2) 0.72265(19) 0.0490(10) Uani 1 1 d . .
H1BA H 1.8743 0.3762 0.7189 0.059 Uiso 1 1 calc R U
C2B C 1.7621(3) 0.31708(17) 0.70834(17) 0.0417(9) Uani 1 1 d . .
H2BA H 1.7943 0.2833 0.6957 0.050 Uiso 1 1 calc R U
C3B C 1.6673(3) 0.31106(17) 0.71242(15) 0.0352(8) Uani 1 1 d . .
C4B C 1.6241(3) 0.36108(17) 0.73317(16) 0.0386(8) Uani 1 1 d . .
H4BA H 1.5592 0.3581 0.7375 0.046 Uiso 1 1 calc R U
C5B C 1.6763(3) 0.41474(17) 0.74728(15) 0.0354(8) Uani 1 1 d . .
H5BA H 1.6464 0.4488 0.7614 0.043 Uiso 1 1 calc R U
C6B C 1.6088(3) 0.25334(17) 0.69534(15) 0.0358(8) Uani 1 1 d . .
C7B C 1.6478(3) 0.19714(18) 0.68723(16) 0.0388(9) Uani 1 1 d . .
H7BA H 1.7137 0.1943 0.6929 0.047 Uiso 1 1 calc R U
C8B C 1.5910(3) 0.14646(17) 0.67120(15) 0.0365(8) Uani 1 1 d . .
C9B C 1.4939(3) 0.15355(17) 0.66220(15) 0.0353(8) Uani 1 1 d . .
H9BA H 1.4522 0.1195 0.6497 0.042 Uiso 1 1 calc R U
C10B C 1.4595(3) 0.21146(16) 0.67195(14) 0.0331(8) Uani 1 1 d . .
C11B C 1.2367(3) 0.28943(19) 0.68816(17) 0.0424(9) Uani 1 1 d . .
H11B H 1.2190 0.3282 0.7013 0.051 Uiso 1 1 calc R U
C12B C 1.3313(3) 0.27991(17) 0.68610(16) 0.0361(8) Uani 1 1 d . .
H12B H 1.3771 0.3123 0.6967 0.043 Uiso 1 1 calc R U
C13B C 1.3587(3) 0.22233(16) 0.66824(15) 0.0358(8) Uani 1 1 d . .
C14B C 1.2881(3) 0.17873(17) 0.65031(18) 0.0421(9) Uani 1 1 d . .
H14B H 1.3032 0.1399 0.6359 0.051 Uiso 1 1 calc R U
C15B C 1.1965(3) 0.19119(18) 0.65315(17) 0.0419(9) Uani 1 1 d . .
H15B H 1.1494 0.1601 0.6411 0.050 Uiso 1 1 calc R U
C16B C 1.6309(3) 0.08691(18) 0.66245(17) 0.0388(9) Uani 1 1 d . .
C17B C 1.7032(3) 0.07149(18) 0.69748(17) 0.0402(9) Uani 1 1 d . .
H17B H 1.7245 0.0993 0.7263 0.048 Uiso 1 1 calc R U
C18B C 1.7441(3) 0.01566(18) 0.69037(17) 0.0421(9) Uani 1 1 d . .
H18B H 1.7925 0.0056 0.7146 0.050 Uiso 1 1 calc R U
C19B C 1.7141(3) -0.02554(18) 0.64769(17) 0.0417(9) Uani 1 1 d . .
C20B C 1.6424(3) -0.0103(2) 0.61403(18) 0.0471(10) Uani 1 1 d . .
H20B H 1.6207 -0.0381 0.5852 0.056 Uiso 1 1 calc R U
C21B C 1.6010(3) 0.04490(18) 0.62127(17) 0.0413(9) Uani 1 1 d . .
H21B H 1.5513 0.0540 0.5975 0.050 Uiso 1 1 calc R U
C22B C 1.7562(4) -0.0862(2) 0.63991(19) 0.0575(13) Uani 1 1 d . .
C23B C 1.8503(5) -0.0953(3) 0.6440(2) 0.0707(16) Uani 1 1 d . .
C24B C 1.9197(4) -0.0471(4) 0.6546(2) 0.0772(19) Uani 1 1 d . .
H24B H 1.9010 -0.0065 0.6594 0.093 Uiso 1 1 calc R U
C25B C 2.0145(5) -0.0574(5) 0.6583(3) 0.115(3) Uani 1 1 d . U
H25B H 2.0606 -0.0244 0.6644 0.137 Uiso 1 1 calc R U
C26B C 2.0406(5) -0.1196(4) 0.6527(2) 0.094(2) Uani 1 1 d . U
H26B H 2.1049 -0.1282 0.6567 0.113 Uiso 1 1 calc R U
C27B C 1.9722(6) -0.1672(4) 0.6414(3) 0.094(2) Uani 1 1 d . U
H27B H 1.9911 -0.2078 0.6372 0.113 Uiso 1 1 calc R U
C28B C 1.8805(6) -0.1576(4) 0.6364(2) 0.090(2) Uani 1 1 d . U
C29B C 1.8135(6) -0.2041(3) 0.6273(3) 0.091(2) Uani 1 1 d . U
H29B H 1.8333 -0.2446 0.6239 0.109 Uiso 1 1 calc R U
C30B C 1.7162(6) -0.1962(3) 0.6227(3) 0.089(2) Uani 1 1 d . .
H30B H 1.6711 -0.2296 0.6155 0.107 Uiso 1 1 calc R U
C31B C 1.6914(6) -0.1374(3) 0.6293(3) 0.086(2) Uani 1 1 d . .
H31B H 1.6266 -0.1303 0.6266 0.103 Uiso 1 1 calc R U
N1C N 0.9865(2) 0.31158(16) 0.63539(14) 0.0435(8) Uani 1 1 d . .
N2C N 0.8859(2) 0.37949(16) 0.46665(13) 0.0403(7) Uani 1 1 d . .
N3C N 0.8678(2) 0.29330(16) 0.28661(14) 0.0419(8) Uani 1 1 d . .
C1C C 0.9422(3) 0.2858(2) 0.59185(19) 0.0532(11) Uani 1 1 d . .
H1CA H 0.9305 0.2428 0.5883 0.064 Uiso 1 1 calc R U
C2C C 0.9125(3) 0.3168(2) 0.55198(19) 0.0491(10) Uani 1 1 d . .
H2CA H 0.8828 0.2953 0.5215 0.059 Uiso 1 1 calc R U
C3C C 0.9257(3) 0.3808(2) 0.55598(18) 0.0461(10) Uani 1 1 d . .
C4C C 0.9692(3) 0.4071(2) 0.60144(18) 0.0486(10) Uani 1 1 d . .
H4CA H 0.9785 0.4502 0.6064 0.058 Uiso 1 1 calc R U
C5C C 0.9998(3) 0.3738(2) 0.64014(18) 0.0463(10) Uani 1 1 d . .
H5CA H 1.0308 0.3942 0.6708 0.056 Uiso 1 1 calc R U
C6C C 0.8965(3) 0.4136(2) 0.51284(16) 0.0427(9) Uani 1 1 d . .
C7C C 0.8839(3) 0.4746(2) 0.51734(17) 0.0450(9) Uani 1 1 d . .
H7CA H 0.8913 0.4970 0.5500 0.054 Uiso 1 1 calc R U
C8C C 0.8599(3) 0.5045(2) 0.47350(17) 0.0478(10) Uani 1 1 d . .
C9C C 0.8518(3) 0.4700(2) 0.42762(17) 0.0440(9) Uani 1 1 d . .
H9CA H 0.8361 0.4886 0.3973 0.053 Uiso 1 1 calc R U
C10C C 0.8662(3) 0.4080(2) 0.42479(16) 0.0447(10) Uani 1 1 d . .
C11C C 0.8444(3) 0.2704(2) 0.32901(17) 0.0438(9) Uani 1 1 d . .
H11C H 0.8280 0.2281 0.3280 0.053 Uiso 1 1 calc R U
C12C C 0.8435(3) 0.3074(2) 0.37470(18) 0.0488(10) Uani 1 1 d . .
H12C H 0.8300 0.2897 0.4047 0.059 Uiso 1 1 calc R U
C13C C 0.8621(3) 0.36903(19) 0.37629(17) 0.0443(9) Uani 1 1 d . .
C14C C 0.8814(3) 0.3925(2) 0.33106(17) 0.0485(10) Uani 1 1 d . .
H14C H 0.8912 0.4352 0.3298 0.058 Uiso 1 1 calc R U
C15C C 0.8861(3) 0.3530(2) 0.28861(18) 0.0471(10) Uani 1 1 d . .
H15C H 0.9034 0.3693 0.2587 0.057 Uiso 1 1 calc R U
C16C C 0.8429(3) 0.5699(2) 0.47772(16) 0.0470(10) Uani 1 1 d . .
C17C C 0.7859(4) 0.5947(2) 0.43953(18) 0.0530(11) Uani 1 1 d . .
H17C H 0.7557 0.5684 0.4117 0.064 Uiso 1 1 calc R U
C18C C 0.7730(4) 0.6567(2) 0.44184(18) 0.0528(11) Uani 1 1 d . .
H18C H 0.7351 0.6723 0.4153 0.063 Uiso 1 1 calc R U
C19C C 0.8154(4) 0.6966(2) 0.48299(19) 0.0551(12) Uani 1 1 d . .
C20C C 0.8706(3) 0.6723(2) 0.52003(18) 0.0482(10) Uani 1 1 d . .
H20C H 0.9010 0.6987 0.5478 0.058 Uiso 1 1 calc R U
C21C C 0.8838(3) 0.6090(2) 0.51810(19) 0.0491(10) Uani 1 1 d . .
H21C H 0.9212 0.5935 0.5449 0.059 Uiso 1 1 calc R U
C22C C 0.8016(4) 0.7625(2) 0.48535(18) 0.0530(11) Uani 1 1 d . .
C23C C 0.7100(3) 0.7855(2) 0.48088(16) 0.0469(10) Uani 1 1 d . .
C24C C 0.6280(3) 0.7481(2) 0.47817(19) 0.0527(11) Uani 1 1 d . .
H24C H 0.6330 0.7055 0.4793 0.063 Uiso 1 1 calc R U
C25C C 0.5394(4) 0.7708(2) 0.4739(2) 0.0619(13) Uani 1 1 d . .
H25C H 0.4849 0.7443 0.4730 0.074 Uiso 1 1 calc R U
C26C C 0.5319(4) 0.8340(2) 0.4709(2) 0.0659(14) Uani 1 1 d . .
H26C H 0.4721 0.8503 0.4660 0.079 Uiso 1 1 calc R U
C27C C 0.6108(4) 0.8711(2) 0.4749(2) 0.0611(13) Uani 1 1 d . .
H27C H 0.6052 0.9137 0.4741 0.073 Uiso 1 1 calc R U
C28C C 0.7017(4) 0.8486(2) 0.4805(2) 0.0578(12) Uani 1 1 d . .
C29C C 0.7800(4) 0.8881(2) 0.4851(2) 0.0685(15) Uani 1 1 d . .
H29C H 0.7731 0.9306 0.4848 0.082 Uiso 1 1 calc R U
C30C C 0.8693(4) 0.8662(3) 0.4902(3) 0.0789(17) Uani 1 1 d . .
H30C H 0.9237 0.8931 0.4938 0.095 Uiso 1 1 calc R U
C31C C 0.8761(4) 0.8016(3) 0.4897(2) 0.0655(13) Uani 1 1 d . .
H31C H 0.9366 0.7860 0.4925 0.079 Uiso 1 1 calc R U
N1D N 1.0262(2) 0.21864(15) 0.23056(13) 0.0368(7) Uani 1 1 d . .
N2D N 1.3717(2) 0.24863(14) 0.23070(13) 0.0356(7) Uani 1 1 d . .
N3D N 1.6018(2) 0.42395(15) 0.23246(16) 0.0459(9) Uani 1 1 d . .
C1D C 1.0872(3) 0.26688(19) 0.22969(19) 0.0473(10) Uani 1 1 d . .
H1DA H 1.0643 0.3062 0.2275 0.057 Uiso 1 1 calc R U
C2D C 1.1823(3) 0.25995(18) 0.23189(18) 0.0418(9) Uani 1 1 d . .
H2DA H 1.2238 0.2950 0.2326 0.050 Uiso 1 1 calc R U
C3D C 1.2185(3) 0.20352(16) 0.23314(15) 0.0333(8) Uani 1 1 d . .
C4D C 1.1534(3) 0.15482(18) 0.23411(17) 0.0404(9) Uani 1 1 d . .
H4DA H 1.1741 0.1148 0.2359 0.049 Uiso 1 1 calc R U
C5D C 1.0575(3) 0.16452(19) 0.23244(17) 0.0424(9) Uani 1 1 d . .
H5DA H 1.0141 0.1306 0.2327 0.051 Uiso 1 1 calc R U
C6D C 1.3205(3) 0.19672(17) 0.23152(15) 0.0341(8) Uani 1 1 d . .
C7D C 1.3620(3) 0.14058(17) 0.23058(16) 0.0369(8) Uani 1 1 d . .
H7DA H 1.3247 0.1043 0.2327 0.044 Uiso 1 1 calc R U
C8D C 1.4573(3) 0.13775(17) 0.22658(16) 0.0354(8) Uani 1 1 d . .
C9D C 1.5097(3) 0.19297(17) 0.22545(17) 0.0391(9) Uani 1 1 d . .
H9DA H 1.5754 0.1937 0.2235 0.047 Uiso 1 1 calc R U
C10D C 1.4633(3) 0.24611(17) 0.22729(16) 0.0348(8) Uani 1 1 d . .
C11D C 1.5097(3) 0.41529(18) 0.2302(2) 0.0521(12) Uani 1 1 d . .
H11D H 1.4736 0.4501 0.2299 0.063 Uiso 1 1 calc R U
C12D C 1.4632(3) 0.3594(2) 0.2283(2) 0.0530(12) Uani 1 1 d . .
H12D H 1.3968 0.3561 0.2266 0.064 Uiso 1 1 calc R U
C13D C 1.5136(3) 0.30765(17) 0.22885(17) 0.0392(9) Uani 1 1 d . .
C14D C 1.6120(3) 0.31639(18) 0.2303(2) 0.0477(11) Uani 1 1 d . .
H14D H 1.6505 0.2827 0.2305 0.057 Uiso 1 1 calc R U
C15D C 1.6501(3) 0.37376(18) 0.2314(2) 0.0531(12) Uani 1 1 d . .
H15D H 1.7161 0.3788 0.2315 0.064 Uiso 1 1 calc R U
C16D C 1.5040(3) 0.07955(16) 0.22512(17) 0.0377(8) Uani 1 1 d . .
C17D C 1.4741(3) 0.03241(17) 0.25198(17) 0.0409(9) Uani 1 1 d . .
H17D H 1.4222 0.0373 0.2714 0.049 Uiso 1 1 calc R U
C18D C 1.5190(3) -0.02186(17) 0.25087(17) 0.0427(9) Uani 1 1 d . .
H18D H 1.4980 -0.0536 0.2697 0.051 Uiso 1 1 calc R U
C19D C 1.5961(3) -0.03008(17) 0.22176(16) 0.0370(8) Uani 1 1 d . .
C20D C 1.6264(3) 0.01741(18) 0.19715(17) 0.0417(9) Uani 1 1 d . .
H20D H 1.6799 0.0131 0.1790 0.050 Uiso 1 1 calc R U
C21D C 1.5827(3) 0.07110(18) 0.19753(17) 0.0401(9) Uani 1 1 d . .
H21D H 1.6053 0.1028 0.1792 0.048 Uiso 1 1 calc R U
C22D C 1.6472(3) -0.08748(18) 0.22047(17) 0.0415(9) Uani 1 1 d . .
C23D C 1.5966(3) -0.14712(18) 0.20684(17) 0.0462(10) Uani 1 1 d . .
C24D C 1.5005(3) -0.1549(2) 0.19393(19) 0.0520(11) Uani 1 1 d . .
H24D H 1.4638 -0.1203 0.1938 0.062 Uiso 1 1 calc R U
C25D C 1.4582(5) -0.2119(2) 0.1814(2) 0.0704(15) Uani 1 1 d . .
H25D H 1.3924 -0.2162 0.1725 0.085 Uiso 1 1 calc R U
C26D C 1.5090(5) -0.2638(2) 0.1813(2) 0.0726(16) Uani 1 1 d . .
H26D H 1.4784 -0.3032 0.1729 0.087 Uiso 1 1 calc R U
C27D C 1.6029(5) -0.2573(2) 0.1932(2) 0.0670(15) Uani 1 1 d . .
H27D H 1.6372 -0.2929 0.1933 0.080 Uiso 1 1 calc R U
C28D C 1.6529(4) -0.1994(2) 0.20582(18) 0.0511(11) Uani 1 1 d . .
C29D C 1.7479(4) -0.1931(2) 0.21665(19) 0.0589(13) Uani 1 1 d . .
H29D H 1.7828 -0.2286 0.2156 0.071 Uiso 1 1 calc R U
C30D C 1.7941(4) -0.1377(3) 0.2289(2) 0.0633(14) Uani 1 1 d . .
H30D H 1.8604 -0.1344 0.2358 0.076 Uiso 1 1 calc R U
C31D C 1.7413(3) -0.0842(2) 0.2311(2) 0.0551(12) Uani 1 1 d . .
H31D H 1.7734 -0.0454 0.2403 0.066 Uiso 1 1 calc R U

loop_
_atom_site_aniso_label
_atom_site_aniso_U_11
_atom_site_aniso_U_22
_atom_site_aniso_U_33
_atom_site_aniso_U_23
_atom_site_aniso_U_13
_atom_site_aniso_U_12
Zn1 0.0511(3) 0.0225(2) 0.0675(4) 0.0060(2) 0.0313(3) 0.0032(2)
Zn2 0.0336(3) 0.0311(3) 0.0427(3) 0.0008(2) 0.0024(2) 0.00468(19)
Zn3 0.0372(3) 0.0534(3) 0.0521(3) 0.0152(3) 0.0088(2) 0.0123(2)
Zn4 0.0324(3) 0.0370(3) 0.0487(3) 0.0029(2) 0.0112(2) 0.0010(2)
Cl1 0.0755(7) 0.0408(5) 0.0570(7) -0.0011(5) 0.0293(5) 0.0008(5)
Cl2 0.0827(9) 0.0427(6) 0.1603(16) 0.0473(8) 0.0753(10) 0.0377(6)
Cl3 0.0509(6) 0.0342(5) 0.0659(7) 0.0000(5) 0.0007(5) 0.0148(4)
Cl4 0.0413(5) 0.0539(6) 0.0538(6) 0.0023(5) 0.0136(4) -0.0025(4)
Cl5 0.0937(10) 0.1046(11) 0.0447(6) 0.0081(7) 0.0133(6) 0.0629(9)
Cl6 0.0548(7) 0.0782(9) 0.1196(13) 0.0458(9) 0.0002(7) -0.0126(6)
Cl7 0.0542(6) 0.0534(6) 0.0529(6) 0.0133(5) 0.0040(5) -0.0019(5)
Cl8 0.0506(6) 0.0529(6) 0.0658(7) 0.0045(5) 0.0131(5) -0.0186(5)
N1A 0.0432(18) 0.0334(17) 0.0434(19) 0.0033(15) 0.0135(14) -0.0047(13)
N2A 0.0299(15) 0.0338(16) 0.0435(19) 0.0019(14) 0.0054(13) 0.0011(12)
N3A 0.0448(18) 0.0331(17) 0.0415(19) 0.0044(15) 0.0047(14) 0.0061(13)
C1A 0.044(2) 0.0273(18) 0.044(2) 0.0041(16) 0.0119(16) 0.0048(15)
C2A 0.0343(19) 0.037(2) 0.040(2) 0.0060(17) 0.0085(15) 0.0043(15)
C3A 0.0313(18) 0.0346(19) 0.044(2) 0.0074(17) 0.0057(15) 0.0014(14)
C4A 0.038(2) 0.054(3) 0.055(3) -0.001(2) 0.0058(18) 0.0031(18)
C5A 0.033(2) 0.056(3) 0.052(3) -0.002(2) 0.0100(17) 0.0111(17)
C6A 0.0337(19) 0.038(2) 0.036(2) -0.0009(17) 0.0034(15) -0.0017(15)
C7A 0.039(2) 0.043(2) 0.036(2) 0.0014(18) 0.0049(15) 0.0060(16)
C8A 0.037(2) 0.044(2) 0.042(2) 0.0017(18) -0.0004(16) 0.0125(16)
C9A 0.038(2) 0.045(2) 0.040(2) -0.0004(18) 0.0061(16) 0.0115(16)
C10A 0.040(2) 0.036(2) 0.035(2) -0.0023(16) 0.0061(15) -0.0009(15)
C11A 0.041(2) 0.0294(19) 0.045(2) -0.0025(17) 0.0077(16) 0.0007(15)
C12A 0.037(2) 0.049(2) 0.037(2) 0.0057(18) 0.0056(15) 0.0139(17)
C13A 0.0342(19) 0.0292(18) 0.045(2) -0.0026(16) 0.0046(15) -0.0016(14)
C14A 0.041(2) 0.041(2) 0.037(2) -0.0002(17) 0.0075(16) 0.0098(16)
C15A 0.047(2) 0.040(2) 0.037(2) 0.0035(17) 0.0112(16) 0.0048(17)
C16A 0.046(2) 0.046(2) 0.043(2) 0.0031(19) 0.0055(17) 0.0163(18)
C17A 0.046(2) 0.049(2) 0.044(2) 0.001(2) 0.0084(17) 0.0142(18)
C18A 0.056(3) 0.083(4) 0.038(2) 0.013(2) 0.0027(19) 0.021(2)
C19A 0.072(3) 0.075(3) 0.054(3) 0.012(3) 0.016(2) 0.042(3)
C20A 0.075(3) 0.059(3) 0.052(3) 0.008(2) 0.013(2) 0.031(2)
C21A 0.061(3) 0.069(3) 0.049(3) -0.003(2) 0.001(2) 0.026(2)
C22A 0.096(5) 0.123(6) 0.054(3) 0.032(4) 0.020(3) 0.072(4)
C23A 0.074(4) 0.152(6) 0.048(3) 0.024(4) 0.009(3) 0.052(4)
C24A 0.050(3) 0.194(7) 0.044(3) 0.010(4) 0.005(2) 0.022(4)
C25A 0.060(3) 0.255(9) 0.088(4) 0.010(5) 0.019(3) 0.020(5)
C26A 0.056(3) 0.238(9) 0.082(4) 0.020(5) 0.015(3) 0.021(4)
C27A 0.085(5) 0.236(9) 0.081(4) 0.033(6) 0.006(4) 0.050(5)
C28A 0.092(5) 0.199(10) 0.044(3) -0.001(5) 0.012(3) 0.063(6)
C29A 0.119(7) 0.160(10) 0.097(6) -0.008(7) -0.014(5) 0.061(7)
C30A 0.176(10) 0.130(8) 0.078(5) 0.015(5) -0.006(6) 0.071(7)
C31A 0.138(7) 0.090(5) 0.104(6) 0.011(4) -0.004(5) 0.077(5)
N1B 0.0300(16) 0.0314(16) 0.0427(18) -0.0002(14) -0.0006(12) 0.0038(12)
N2B 0.0354(17) 0.0326(16) 0.0420(18) 0.0056(14) 0.0110(13) 0.0068(12)
N3B 0.0323(16) 0.0338(17) 0.051(2) 0.0025(15) 0.0007(13) 0.0052(13)
C1B 0.036(2) 0.048(2) 0.062(3) 0.000(2) 0.0072(18) 0.0112(18)
C2B 0.037(2) 0.0270(19) 0.060(3) -0.0075(18) 0.0085(17) 0.0044(15)
C3B 0.0336(19) 0.0334(19) 0.039(2) 0.0041(16) 0.0004(15) 0.0083(15)
C4B 0.0363(19) 0.0272(18) 0.052(2) 0.0020(17) 0.0025(16) 0.0024(14)
C5B 0.040(2) 0.0293(18) 0.038(2) 0.0007(16) 0.0066(15) 0.0100(15)
C6B 0.038(2) 0.0262(18) 0.043(2) 0.0033(16) 0.0053(15) 0.0020(14)
C7B 0.0337(19) 0.039(2) 0.046(2) 0.0055(18) 0.0104(16) 0.0068(15)
C8B 0.041(2) 0.0279(18) 0.042(2) 0.0023(16) 0.0131(16) -0.0001(15)
C9B 0.039(2) 0.0266(18) 0.041(2) 0.0002(16) 0.0071(15) 0.0056(14)
C10B 0.044(2) 0.0198(16) 0.036(2) 0.0040(15) 0.0065(15) -0.0011(14)
C11B 0.049(2) 0.033(2) 0.048(2) 0.0082(18) 0.0097(18) 0.0141(17)
C12B 0.0317(19) 0.0261(18) 0.050(2) 0.0000(16) 0.0007(15) 0.0056(14)
C13B 0.049(2) 0.0245(17) 0.037(2) 0.0023(15) 0.0142(16) 0.0093(15)
C14B 0.043(2) 0.0248(18) 0.059(3) -0.0009(18) 0.0075(18) 0.0053(15)
C15B 0.040(2) 0.033(2) 0.052(2) -0.0025(18) 0.0045(17) 0.0012(16)
C16B 0.0341(19) 0.035(2) 0.050(2) 0.0103(18) 0.0100(16) 0.0078(15)
C17B 0.037(2) 0.0298(19) 0.056(2) 0.0088(18) 0.0116(17) -0.0012(15)
C18B 0.040(2) 0.035(2) 0.055(3) 0.0148(19) 0.0141(17) 0.0124(16)
C19B 0.047(2) 0.0282(19) 0.054(3) 0.0067(18) 0.0184(18) 0.0090(16)
C20B 0.054(2) 0.038(2) 0.051(3) 0.0030(19) 0.0148(19) 0.0068(18)
C21B 0.041(2) 0.033(2) 0.051(2) 0.0038(18) 0.0092(17) 0.0072(16)
C22B 0.089(4) 0.039(2) 0.050(3) 0.008(2) 0.020(2) 0.028(2)
C23B 0.086(4) 0.081(4) 0.055(3) 0.015(3) 0.029(3) 0.044(3)
C24B 0.063(3) 0.123(6) 0.059(3) 0.033(3) 0.026(3) 0.049(4)
C25B 0.086(5) 0.186(8) 0.095(5) 0.069(5) 0.042(4) 0.075(5)
C26B 0.089(4) 0.149(6) 0.063(4) 0.038(4) 0.035(3) 0.085(4)
C27B 0.106(5) 0.101(5) 0.083(5) 0.017(4) 0.008(4) 0.063(4)
C28B 0.126(5) 0.105(5) 0.054(3) 0.033(3) 0.037(3) 0.063(4)
C29B 0.147(6) 0.062(4) 0.069(4) 0.014(3) 0.014(4) 0.042(4)
C30B 0.139(6) 0.044(3) 0.088(5) 0.007(3) 0.014(4) 0.028(3)
C31B 0.150(6) 0.039(3) 0.072(4) 0.006(3) 0.012(4) 0.029(3)
N1C 0.0392(18) 0.047(2) 0.047(2) 0.0080(17) 0.0086(14) 0.0129(14)
N2C 0.0340(16) 0.0466(19) 0.0422(19) 0.0089(16) 0.0071(13) 0.0066(13)
N3C 0.0408(18) 0.0398(18) 0.050(2) 0.0097(16) 0.0207(15) 0.0103(14)
C1C 0.065(3) 0.040(2) 0.053(3) 0.003(2) 0.003(2) -0.001(2)
C2C 0.050(2) 0.044(2) 0.053(3) 0.008(2) 0.0031(19) 0.0010(18)
C3C 0.035(2) 0.055(3) 0.052(3) 0.008(2) 0.0180(17) 0.0094(17)
C4C 0.059(3) 0.040(2) 0.050(3) 0.003(2) 0.012(2) 0.0140(19)
C5C 0.045(2) 0.049(2) 0.047(2) 0.004(2) 0.0097(18) 0.0118(18)
C6C 0.039(2) 0.052(2) 0.039(2) 0.0029(19) 0.0108(16) 0.0073(17)
C7C 0.049(2) 0.049(2) 0.040(2) 0.0063(19) 0.0123(17) 0.0099(18)
C8C 0.051(2) 0.053(3) 0.045(2) 0.009(2) 0.0189(18) 0.0183(19)
C9C 0.046(2) 0.049(2) 0.041(2) 0.0112(19) 0.0086(17) 0.0129(18)
C10C 0.042(2) 0.055(3) 0.040(2) 0.005(2) 0.0164(17) 0.0124(18)
C11C 0.048(2) 0.038(2) 0.047(2) 0.0082(19) 0.0133(18) 0.0033(17)
C12C 0.061(3) 0.044(2) 0.046(2) 0.013(2) 0.0143(19) 0.0111(19)
C13C 0.045(2) 0.041(2) 0.052(3) 0.0117(19) 0.0161(18) 0.0133(17)
C14C 0.066(3) 0.037(2) 0.046(2) 0.0006(19) 0.021(2) 0.0090(19)
C15C 0.057(3) 0.041(2) 0.045(2) -0.0007(19) 0.0174(19) 0.0093(18)
C16C 0.066(3) 0.047(2) 0.032(2) 0.0085(19) 0.0130(18) 0.021(2)
C17C 0.073(3) 0.050(3) 0.040(2) 0.006(2) 0.010(2) 0.032(2)
C18C 0.074(3) 0.045(2) 0.042(2) 0.006(2) 0.013(2) 0.019(2)
C19C 0.069(3) 0.053(3) 0.049(3) 0.013(2) 0.024(2) 0.008(2)
C20C 0.047(2) 0.050(2) 0.049(3) 0.007(2) 0.0092(18) 0.0087(19)
C21C 0.046(2) 0.052(3) 0.052(3) 0.009(2) 0.0125(19) 0.0087(19)
C22C 0.066(3) 0.048(3) 0.045(3) 0.004(2) 0.012(2) -0.002(2)
C23C 0.060(3) 0.047(2) 0.036(2) 0.0048(19) 0.0099(18) 0.0062(19)
C24C 0.058(3) 0.049(3) 0.055(3) 0.008(2) 0.016(2) 0.015(2)
C25C 0.076(3) 0.047(3) 0.061(3) -0.002(2) 0.005(2) 0.010(2)
C26C 0.083(4) 0.047(3) 0.070(4) 0.000(3) 0.012(3) 0.022(3)
C27C 0.085(4) 0.039(2) 0.061(3) 0.007(2) 0.005(3) 0.017(2)
C28C 0.079(3) 0.044(3) 0.051(3) 0.007(2) 0.009(2) 0.002(2)
C29C 0.086(4) 0.036(2) 0.081(4) 0.009(3) -0.011(3) 0.000(2)
C30C 0.073(4) 0.056(3) 0.106(5) 0.011(3) 0.011(3) -0.012(3)
C31C 0.057(3) 0.067(3) 0.073(4) 0.010(3) 0.006(2) 0.002(2)
N1D 0.0335(16) 0.0323(16) 0.0464(19) 0.0030(14) 0.0131(13) 0.0041(12)
N2D 0.0334(16) 0.0278(15) 0.0463(19) 0.0099(14) 0.0019(13) 0.0024(12)
N3D 0.0410(19) 0.0250(16) 0.076(3) 0.0122(17) 0.0208(17) 0.0025(13)
C1D 0.044(2) 0.029(2) 0.068(3) -0.004(2) 0.015(2) 0.0010(16)
C2D 0.036(2) 0.0292(19) 0.062(3) 0.0070(18) 0.0128(18) -0.0031(15)
C3D 0.0314(18) 0.0269(18) 0.044(2) 0.0068(16) 0.0102(15) 0.0033(14)
C4D 0.036(2) 0.0315(19) 0.055(2) 0.0030(18) 0.0093(17) -0.0005(15)
C5D 0.037(2) 0.033(2) 0.057(3) 0.0053(19) 0.0066(17) -0.0036(16)
C6D 0.0374(19) 0.0269(18) 0.039(2) 0.0076(16) 0.0069(15) 0.0003(14)
C7D 0.0341(19) 0.0282(18) 0.050(2) 0.0071(17) 0.0072(16) 0.0036(14)
C8D 0.0357(19) 0.0265(18) 0.045(2) 0.0057(16) 0.0036(15) 0.0035(14)
C9D 0.039(2) 0.0253(18) 0.057(2) 0.0151(17) 0.0152(17) 0.0002(14)
C10D 0.0323(19) 0.0285(18) 0.046(2) 0.0107(16) 0.0091(15) 0.0007(14)
C11D 0.037(2) 0.0266(19) 0.097(4) 0.017(2) 0.020(2) 0.0070(16)
C12D 0.032(2) 0.037(2) 0.094(4) 0.014(2) 0.018(2) 0.0082(16)
C13D 0.039(2) 0.0274(19) 0.053(2) 0.0102(17) 0.0096(17) 0.0018(15)
C14D 0.034(2) 0.029(2) 0.082(3) 0.011(2) 0.0097(19) 0.0038(15)
C15D 0.040(2) 0.0251(19) 0.100(4) 0.022(2) 0.013(2) 0.0089(16)
C16D 0.041(2) 0.0207(17) 0.053(2) 0.0077(16) 0.0071(17) 0.0042(14)
C17D 0.044(2) 0.0277(19) 0.053(2) 0.0060(18) 0.0172(17) 0.0012(15)
C18D 0.053(2) 0.0248(18) 0.055(3) 0.0167(18) 0.0158(19) 0.0044(16)
C19D 0.038(2) 0.0306(19) 0.043(2) 0.0055(17) 0.0030(15) 0.0064(15)
C20D 0.039(2) 0.035(2) 0.052(2) 0.0085(18) 0.0084(17) 0.0057(16)
C21D 0.038(2) 0.0319(19) 0.053(2) 0.0115(18) 0.0088(17) 0.0006(15)
C22D 0.054(2) 0.0289(19) 0.046(2) 0.0151(17) 0.0091(18) 0.0101(16)
C23D 0.070(3) 0.0254(19) 0.045(2) 0.0065(17) 0.011(2) 0.0068(18)
C24D 0.063(3) 0.037(2) 0.056(3) 0.005(2) 0.008(2) 0.0037(19)
C25D 0.102(4) 0.046(3) 0.061(3) 0.004(3) 0.002(3) -0.006(3)
C26D 0.123(5) 0.036(3) 0.058(3) 0.005(2) 0.010(3) 0.001(3)
C27D 0.119(5) 0.034(2) 0.054(3) 0.014(2) 0.018(3) 0.026(3)
C28D 0.079(3) 0.038(2) 0.042(2) 0.0111(19) 0.020(2) 0.021(2)
C29D 0.082(4) 0.053(3) 0.049(3) 0.014(2) 0.019(2) 0.038(3)
C30D 0.072(3) 0.061(3) 0.063(3) 0.017(3) 0.010(2) 0.031(3)
C31D 0.044(2) 0.045(2) 0.081(3) 0.016(2) 0.013(2) 0.0186(19)

loop_
_atom_type_symbol
_atom_type_description
_atom_type_scat_dispersion_real
_atom_type_scat_dispersion_imag
_atom_type_scat_source
C C 0.0181 0.0091 'International Tables Vol C Tables 4.2.6.8 and 6.1.1.4'
H H 0.0000 0.0000 'International Tables Vol C Tables 4.2.6.8 and 6.1.1.4'
N N 0.0311 0.0180 'International Tables Vol C Tables 4.2.6.8 and 6.1.1.4'
Cl Cl 0.3639 0.7018 'International Tables Vol C Tables 4.2.6.8 and 6.1.1.4'
Zn Zn -1.5491 0.6778 'International Tables Vol C Tables 4.2.6.8 and 6.1.1.4'

loop_
_geom_angle_atom_site_label_1
_geom_angle_atom_site_label_2
_geom_angle_atom_site_label_3
_geom_angle
_geom_angle_site_symmetry_1
_geom_angle_site_symmetry_3
N1A Zn1 N3D 97.37(14) . 1_556
N1A Zn1 Cl2 111.23(11) . .
N3D Zn1 Cl2 109.18(11) 1_556 .
N1A Zn1 Cl1 105.96(11) . .
N3D Zn1 Cl1 111.27(12) 1_556 .
Cl2 Zn1 Cl1 119.54(7) . .
N1B Zn2 N3A 98.10(14) . .
N1B Zn2 Cl3 112.07(9) . .
N3A Zn2 Cl3 107.15(10) . .
N1B Zn2 Cl4 107.97(10) . .
N3A Zn2 Cl4 108.99(10) . .
Cl3 Zn2 Cl4 120.25(5) . .
N1C Zn3 N3B 102.78(14) . .
N1C Zn3 Cl6 107.45(12) . .
N3B Zn3 Cl6 110.91(10) . .
N1C Zn3 Cl5 107.21(11) . .
N3B Zn3 Cl5 106.51(11) . .
Cl6 Zn3 Cl5 120.52(8) . .
N3C Zn4 N1D 104.45(13) . .
N3C Zn4 Cl8 106.61(10) . .
N1D Zn4 Cl8 110.58(10) . .
N3C Zn4 Cl7 102.99(10) . .
N1D Zn4 Cl7 106.23(10) . .
Cl8 Zn4 Cl7 124.14(5) . .
C5A N1A C1A 118.1(3) . .
C5A N1A Zn1 123.0(3) . .
C1A N1A Zn1 118.0(3) . .
C6A N2A C10A 117.4(3) . .
C11A N3A C15A 120.1(4) . .
C11A N3A Zn2 121.6(3) . .
C15A N3A Zn2 117.9(3) . .
N1A C1A C2A 122.9(4) . .
N1A C1A H1AA 118.5 . .
C2A C1A H1AA 118.5 . .
C1A C2A C3A 119.1(4) . .
C1A C2A H2AA 120.4 . .
C3A C2A H2AA 120.4 . .
C2A C3A C4A 117.5(4) . .
C2A C3A C6A 120.2(3) . .
C4A C3A C6A 122.2(4) . .
C5A C4A C3A 119.3(4) . .
C5A C4A H4AA 120.4 . .
C3A C4A H4AA 120.4 . .
N1A C5A C4A 122.9(4) . .
N1A C5A H5AA 118.5 . .
C4A C5A H5AA 118.5 . .
N2A C6A C7A 123.2(4) . .
N2A C6A C3A 114.3(3) . .
C7A C6A C3A 122.6(4) . .
C6A C7A C8A 119.6(4) . .
C6A C7A H7AA 120.2 . .
C8A C7A H7AA 120.2 . .
C7A C8A C9A 117.3(4) . .
C7A C8A C16A 122.3(4) . .
C9A C8A C16A 120.4(4) . .
C10A C9A C8A 119.6(4) . .
C10A C9A H9AA 120.2 . .
C8A C9A H9AA 120.2 . .
N2A C10A C9A 122.9(4) . .
N2A C10A C13A 115.2(3) . .
C9A C10A C13A 121.8(4) . .
N3A C11A C12A 121.3(4) . .
N3A C11A H11A 119.3 . .
C12A C11A H11A 119.3 . .
C13A C12A C11A 120.5(4) . .
C13A C12A H12A 119.7 . .
C11A C12A H12A 119.7 . .
C12A C13A C14A 117.7(4) . .
C12A C13A C10A 120.8(4) . .
C14A C13A C10A 121.5(4) . .
C15A C14A C13A 118.9(4) . .
C15A C14A H14A 120.5 . .
C13A C14A H14A 120.5 . .
N3A C15A C14A 121.3(4) . .
N3A C15A H15A 119.3 . .
C14A C15A H15A 119.3 . .
C17A C16A C21A 118.9(4) . .
C17A C16A C8A 121.0(4) . .
C21A C16A C8A 120.1(4) . .
C18A C17A C16A 119.6(4) . .
C18A C17A H17A 120.2 . .
C16A C17A H17A 120.2 . .
C17A C18A C19A 121.4(4) . .
C17A C18A H18A 119.3 . .
C19A C18A H18A 119.3 . .
C18A C19A C20A 117.8(4) . .
C18A C19A C22A 123.1(5) . .
C20A C19A C22A 119.1(5) . .
C21A C20A C19A 121.3(5) . .
C21A C20A H20A 119.4 . .
C19A C20A H20A 119.4 . .
C20A C21A C16A 120.8(5) . .
C20A C21A H21A 119.6 . .
C16A C21A H21A 119.6 . .
C23A C22A C31A 115.8(7) . .
C23A C22A C19A 124.2(8) . .
C31A C22A C19A 119.9(7) . .
C22A C23A C28A 122.2(9) . .
C22A C23A C24A 121.2(6) . .
C28A C23A C24A 116.6(8) . .
C25A C24A C23A 127.7(9) . .
C25A C24A H24A 116.2 . .
C23A C24A H24A 116.2 . .
C24A C25A C26A 113.1(10) . .
C24A C25A H25A 123.5 . .
C26A C25A H25A 123.5 . .
C27A C26A C25A 118.6(8) . .
C27A C26A H26A 120.7 . .
C25A C26A H26A 120.7 . .
C28A C27A C26A 124.5(10) . .
C28A C27A H27A 117.8 . .
C26A C27A H27A 117.8 . .
C27A C28A C23A 119.4(11) . .
C27A C28A C29A 126.4(10) . .
C23A C28A C29A 114.2(8) . .
C30A C29A C28A 125.6(10) . .
C30A C29A H29A 117.2 . .
C28A C29A H29A 117.2 . .
C29A C30A C31A 114.4(12) . .
C29A C30A H30A 122.8 . .
C31A C30A H30A 122.8 . .
C22A C31A C30A 127.8(10) . .
C22A C31A H31A 116.1 . .
C30A C31A H31A 116.1 . .
C5B N1B C1B 118.6(3) . .
C5B N1B Zn2 120.7(3) . .
C1B N1B Zn2 120.6(3) . .
C6B N2B C10B 119.9(3) . .
C11B N3B C15B 118.1(3) . .
C11B N3B Zn3 118.0(3) . .
C15B N3B Zn3 122.9(3) . .
N1B C1B C2B 122.2(4) . .
N1B C1B H1BA 118.9 . .
C2B C1B H1BA 118.9 . .
C1B C2B C3B 119.3(4) . .
C1B C2B H2BA 120.3 . .
C3B C2B H2BA 120.3 . .
C2B C3B C4B 118.2(4) . .
C2B C3B C6B 123.1(3) . .
C4B C3B C6B 118.6(3) . .
C5B C4B C3B 119.1(4) . .
C5B C4B H4BA 120.4 . .
C3B C4B H4BA 120.4 . .
N1B C5B C4B 122.5(3) . .
N1B C5B H5BA 118.8 . .
C4B C5B H5BA 118.8 . .
N2B C6B C7B 122.9(4) . .
N2B C6B C3B 114.7(3) . .
C7B C6B C3B 122.4(3) . .
C8B C7B C6B 119.6(4) . .
C8B C7B H7BA 120.2 . .
C6B C7B H7BA 120.2 . .
C7B C8B C9B 117.9(4) . .
C7B C8B C16B 120.3(4) . .
C9B C8B C16B 121.8(3) . .
C10B C9B C8B 119.3(3) . .
C10B C9B H9BA 120.3 . .
C8B C9B H9BA 120.3 . .
N2B C10B C9B 120.4(4) . .
N2B C10B C13B 116.3(3) . .
C9B C10B C13B 123.2(3) . .
N3B C11B C12B 121.8(4) . .
N3B C11B H11B 119.1 . .
C12B C11B H11B 119.1 . .
C11B C12B C13B 119.8(4) . .
C11B C12B H12B 120.1 . .
C13B C12B H12B 120.1 . .
C14B C13B C12B 116.9(4) . .
C14B C13B C10B 124.5(3) . .
C12B C13B C10B 118.6(3) . .
C15B C14B C13B 120.3(4) . .
C15B C14B H14B 119.9 . .
C13B C14B H14B 119.9 . .
N3B C15B C14B 123.0(4) . .
N3B C15B H15B 118.5 . .
C14B C15B H15B 118.5 . .
C21B C16B C17B 117.9(4) . .
C21B C16B C8B 123.5(4) . .
C17B C16B C8B 118.6(4) . .
C18B C17B C16B 120.7(4) . .
C18B C17B H17B 119.7 . .
C16B C17B H17B 119.7 . .
C17B C18B C19B 120.3(4) . .
C17B C18B H18B 119.8 . .
C19B C18B H18B 119.8 . .
C20B C19B C18B 118.5(4) . .
C20B C19B C22B 120.4(4) . .
C18B C19B C22B 121.1(4) . .
C19B C20B C21B 121.3(4) . .
C19B C20B H20B 119.4 . .
C21B C20B H20B 119.4 . .
C16B C21B C20B 121.3(4) . .
C16B C21B H21B 119.3 . .
C20B C21B H21B 119.3 . .
C23B C22B C31B 118.9(5) . .
C23B C22B C19B 125.3(5) . .
C31B C22B C19B 115.7(5) . .
C22B C23B C24B 122.8(5) . .
C22B C23B C28B 118.9(7) . .
C24B C23B C28B 118.3(6) . .
C25B C24B C23B 121.8(8) . .
C25B C24B H24B 119.1 . .
C23B C24B H24B 119.1 . .
C24B C25B C26B 117.8(9) . .
C24B C25B H25B 121.1 . .
C26B C25B H25B 121.1 . .
C27B C26B C25B 120.3(6) . .
C27B C26B H26B 119.8 . .
C25B C26B H26B 119.8 . .
C28B C27B C26B 122.2(7) . .
C28B C27B H27B 118.9 . .
C26B C27B H27B 118.9 . .
C27B C28B C29B 122.3(8) . .
C27B C28B C23B 119.4(9) . .
C29B C28B C23B 118.2(7) . .
C28B C29B C30B 124.2(6) . .
C28B C29B H29B 117.9 . .
C30B C29B H29B 117.9 . .
C31B C30B C29B 115.6(7) . .
C31B C30B H30B 122.2 . .
C29B C30B H30B 122.2 . .
C30B C31B C22B 124.2(8) . .
C30B C31B H31B 117.9 . .
C22B C31B H31B 117.9 . .
C1C N1C C5C 116.7(4) . .
C1C N1C Zn3 120.3(3) . .
C5C N1C Zn3 123.0(3) . .
C10C N2C C6C 118.2(4) . .
C15C N3C C11C 117.8(4) . .
C15C N3C Zn4 121.6(3) . .
C11C N3C Zn4 120.3(3) . .
N1C C1C C2C 124.3(4) . .
N1C C1C H1CA 117.8 . .
C2C C1C H1CA 117.8 . .
C1C C2C C3C 120.0(4) . .
C1C C2C H2CA 120.0 . .
C3C C2C H2CA 120.0 . .
C4C C3C C2C 115.2(4) . .
C4C C3C C6C 124.9(4) . .
C2C C3C C6C 119.8(4) . .
C3C C4C C5C 122.8(4) . .
C3C C4C H4CA 118.6 . .
C5C C4C H4CA 118.6 . .
C4C C5C N1C 121.1(4) . .
C4C C5C H5CA 119.5 . .
N1C C5C H5CA 119.5 . .
C7C C6C N2C 121.9(4) . .
C7C C6C C3C 122.8(4) . .
N2C C6C C3C 115.2(4) . .
C6C C7C C8C 120.2(4) . .
C6C C7C H7CA 119.9 . .
C8C C7C H7CA 119.9 . .
C9C C8C C7C 117.1(4) . .
C9C C8C C16C 121.9(4) . .
C7C C8C C16C 121.0(4) . .
C8C C9C C10C 120.8(4) . .
C8C C9C H9CA 119.6 . .
C10C C9C H9CA 119.6 . .
N2C C10C C9C 121.8(4) . .
N2C C10C C13C 115.0(4) . .
C9C C10C C13C 123.2(4) . .
N3C C11C C12C 121.5(4) . .
N3C C11C H11C 119.2 . .
C12C C11C H11C 119.2 . .
C13C C12C C11C 120.1(4) . .
C13C C12C H12C 120.0 . .
C11C C12C H12C 120.0 . .
C12C C13C C14C 117.5(4) . .
C12C C13C C10C 120.6(4) . .
C14C C13C C10C 121.8(4) . .
C15C C14C C13C 118.9(4) . .
C15C C14C H14C 120.6 . .
C13C C14C H14C 120.6 . .
N3C C15C C14C 124.0(4) . .
N3C C15C H15C 118.0 . .
C14C C15C H15C 118.0 . .
C21C C16C C17C 117.8(4) . .
C21C C16C C8C 121.4(4) . .
C17C C16C C8C 120.8(4) . .
C18C C17C C16C 121.3(5) . .
C18C C17C H17C 119.3 . .
C16C C17C H17C 119.3 . .
C17C C18C C19C 120.7(5) . .
C17C C18C H18C 119.6 . .
C19C C18C H18C 119.6 . .
C20C C19C C18C 117.8(5) . .
C20C C19C C22C 121.6(5) . .
C18C C19C C22C 120.6(5) . .
C19C C20C C21C 121.8(5) . .
C19C C20C H20C 119.1 . .
C21C C20C H20C 119.1 . .
C16C C21C C20C 120.5(4) . .
C16C C21C H21C 119.7 . .
C20C C21C H21C 119.7 . .
C31C C22C C23C 119.0(5) . .
C31C C22C C19C 119.1(5) . .
C23C C22C C19C 121.8(4) . .
C24C C23C C28C 118.1(4) . .
C24C C23C C22C 122.9(4) . .
C28C C23C C22C 119.0(4) . .
C25C C24C C23C 122.6(5) . .
C25C C24C H24C 118.7 . .
C23C C24C H24C 118.7 . .
C24C C25C C26C 118.7(5) . .
C24C C25C H25C 120.6 . .
C26C C25C H25C 120.6 . .
C27C C26C C25C 119.3(5) . .
C27C C26C H26C 120.3 . .
C25C C26C H26C 120.3 . .
C26C C27C C28C 122.3(5) . .
C26C C27C H27C 118.8 . .
C28C C27C H27C 118.8 . .
C29C C28C C23C 120.9(5) . .
C29C C28C C27C 120.3(5) . .
C23C C28C C27C 118.8(5) . .
C28C C29C C30C 120.5(5) . .
C28C C29C H29C 119.7 . .
C30C C29C H29C 119.7 . .
C29C C30C C31C 117.7(5) . .
C29C C30C H30C 121.2 . .
C31C C30C H30C 121.2 . .
C22C C31C C30C 122.9(5) . .
C22C C31C H31C 118.5 . .
C30C C31C H31C 118.5 . .
C5D N1D C1D 119.5(3) . .
C5D N1D Zn4 124.2(3) . .
C1D N1D Zn4 116.1(3) . .
C10D N2D C6D 118.6(3) . .
C11D N3D C15D 116.1(3) . .
C11D N3D Zn1 121.7(3) . 1_554
C15D N3D Zn1 122.2(3) . 1_554
N1D C1D C2D 121.0(4) . .
N1D C1D H1DA 119.5 . .
C2D C1D H1DA 119.5 . .
C3D C2D C1D 121.6(4) . .
C3D C2D H2DA 119.2 . .
C1D C2D H2DA 119.2 . .
C2D C3D C4D 115.7(3) . .
C2D C3D C6D 120.5(3) . .
C4D C3D C6D 123.7(3) . .
C3D C4D C5D 120.3(4) . .
C3D C4D H4DA 119.8 . .
C5D C4D H4DA 119.8 . .
N1D C5D C4D 121.8(4) . .
N1D C5D H5DA 119.1 . .
C4D C5D H5DA 119.1 . .
N2D C6D C7D 121.2(3) . .
N2D C6D C3D 115.0(3) . .
C7D C6D C3D 123.8(3) . .
C8D C7D C6D 120.3(3) . .
C8D C7D H7DA 119.8 . .
C6D C7D H7DA 119.8 . .
C7D C8D C9D 117.5(3) . .
C7D C8D C16D 122.2(3) . .
C9D C8D C16D 120.3(3) . .
C10D C9D C8D 118.2(3) . .
C10D C9D H9DA 120.9 . .
C8D C9D H9DA 120.9 . .
N2D C10D C9D 124.2(3) . .
N2D C10D C13D 113.4(3) . .
C9D C10D C13D 122.3(3) . .
N3D C11D C12D 124.2(4) . .
N3D C11D H11D 117.9 . .
C12D C11D H11D 117.9 . .
C11D C12D C13D 119.6(4) . .
C11D C12D H12D 120.2 . .
C13D C12D H12D 120.2 . .
C12D C13D C14D 116.7(4) . .
C12D C13D C10D 120.0(4) . .
C14D C13D C10D 123.3(3) . .
C15D C14D C13D 118.5(4) . .
C15D C14D H14D 120.8 . .
C13D C14D H14D 120.8 . .
N3D C15D C14D 124.9(4) . .
N3D C15D H15D 117.5 . .
C14D C15D H15D 117.5 . .
C17D C16D C21D 118.0(3) . .
C17D C16D C8D 121.2(4) . .
C21D C16D C8D 120.7(4) . .
C16D C17D C18D 120.9(4) . .
C16D C17D H17D 119.6 . .
C18D C17D H17D 119.6 . .
C17D C18D C19D 120.2(4) . .
C17D C18D H18D 119.9 . .
C19D C18D H18D 119.9 . .
C20D C19D C18D 118.0(4) . .
C20D C19D C22D 120.3(4) . .
C18D C19D C22D 121.6(4) . .
C19D C20D C21D 122.6(4) . .
C19D C20D H20D 118.7 . .
C21D C20D H20D 118.7 . .
C20D C21D C16D 120.2(4) . .
C20D C21D H21D 119.9 . .
C16D C21D H21D 119.9 . .
C31D C22D C23D 119.7(4) . .
C31D C22D C19D 119.5(4) . .
C23D C22D C19D 120.8(4) . .
C24D C23D C28D 119.9(4) . .
C24D C23D C22D 123.8(4) . .
C28D C23D C22D 116.3(4) . .
C25D C24D C23D 120.5(5) . .
C25D C24D H24D 119.7 . .
C23D C24D H24D 119.7 . .
C24D C25D C26D 121.7(6) . .
C24D C25D H25D 119.1 . .
C26D C25D H25D 119.1 . .
C27D C26D C25D 118.7(5) . .
C27D C26D H26D 120.6 . .
C25D C26D H26D 120.6 . .
C26D C27D C28D 123.2(5) . .
C26D C27D H27D 118.4 . .
C28D C27D H27D 118.4 . .
C29D C28D C27D 122.8(4) . .
C29D C28D C23D 121.3(5) . .
C27D C28D C23D 115.8(5) . .
C30D C29D C28D 121.9(4) . .
C30D C29D H29D 119.0 . .
C28D C29D H29D 119.0 . .
C29D C30D C31D 119.0(5) . .
C29D C30D H30D 120.5 . .
C31D C30D H30D 120.5 . .
C22D C31D C30D 121.7(5) . .
C22D C31D H31D 119.1 . .
C30D C31D H31D 119.1 . .

loop_
_geom_bond_atom_site_label_1
_geom_bond_atom_site_label_2
_geom_bond_distance
_geom_bond_site_symmetry_2
Zn1 N1A 2.049(3) .
Zn1 N3D 2.069(3) 1_556
Zn1 Cl2 2.1952(14) .
Zn1 Cl1 2.2303(15) .
Zn2 N1B 2.026(3) .
Zn2 N3A 2.061(3) .
Zn2 Cl3 2.2065(11) .
Zn2 Cl4 2.2354(11) .
Zn3 N1C 2.028(4) .
Zn3 N3B 2.062(3) .
Zn3 Cl6 2.2056(16) .
Zn3 Cl5 2.2279(15) .
Zn4 N3C 2.063(4) .
Zn4 N1D 2.071(3) .
Zn4 Cl8 2.1964(12) .
Zn4 Cl7 2.2140(13) .
N1A C5A 1.324(6) .
N1A C1A 1.332(5) .
N2A C6A 1.344(5) .
N2A C10A 1.349(5) .
N3A C11A 1.313(5) .
N3A C15A 1.332(5) .
C1A C2A 1.372(6) .
C1A H1AA 0.9500 .
C2A C3A 1.384(6) .
C2A H2AA 0.9500 .
C3A C4A 1.394(6) .
C3A C6A 1.488(6) .
C4A C5A 1.366(6) .
C4A H4AA 0.9500 .
C5A H5AA 0.9500 .
C6A C7A 1.376(6) .
C7A C8A 1.395(6) .
C7A H7AA 0.9500 .
C8A C9A 1.397(6) .
C8A C16A 1.488(5) .
C9A C10A 1.375(6) .
C9A H9AA 0.9500 .
C10A C13A 1.478(6) .
C11A C12A 1.386(6) .
C11A H11A 0.9500 .
C12A C13A 1.364(6) .
C12A H12A 0.9500 .
C13A C14A 1.395(6) .
C14A C15A 1.394(6) .
C14A H14A 0.9500 .
C15A H15A 0.9500 .
C16A C17A 1.395(6) .
C16A C21A 1.413(7) .
C17A C18A 1.389(6) .
C17A H17A 0.9500 .
C18A C19A 1.393(7) .
C18A H18A 0.9500 .
C19A C20A 1.415(8) .
C19A C22A 1.513(7) .
C20A C21A 1.345(7) .
C20A H20A 0.9500 .
C21A H21A 0.9500 .
C22A C23A 1.312(11) .
C22A C31A 1.357(12) .
C23A C28A 1.438(10) .
C23A C24A 1.440(12) .
C24A C25A 1.378(11) .
C24A H24A 0.9500 .
C25A C26A 1.560(12) .
C25A H25A 0.9500 .
C26A C27A 1.390(15) .
C26A H26A 0.9500 .
C27A C28A 1.388(14) .
C27A H27A 0.9500 .
C28A C29A 1.447(15) .
C29A C30A 1.251(15) .
C29A H29A 0.9500 .
C30A C31A 1.386(10) .
C30A H30A 0.9500 .
C31A H31A 0.9500 .
N1B C5B 1.321(5) .
N1B C1B 1.348(5) .
N2B C6B 1.308(5) .
N2B C10B 1.347(5) .
N3B C11B 1.338(6) .
N3B C15B 1.345(5) .
C1B C2B 1.364(6) .
C1B H1BA 0.9500 .
C2B C3B 1.377(6) .
C2B H2BA 0.9500 .
C3B C4B 1.389(5) .
C3B C6B 1.498(5) .
C4B C5B 1.371(6) .
C4B H4BA 0.9500 .
C5B H5BA 0.9500 .
C6B C7B 1.395(5) .
C7B C8B 1.360(6) .
C7B H7BA 0.9500 .
C8B C9B 1.413(6) .
C8B C16B 1.469(5) .
C9B C10B 1.405(5) .
C9B H9BA 0.9500 .
C10B C13B 1.477(6) .
C11B C12B 1.391(6) .
C11B H11B 0.9500 .
C12B C13B 1.404(5) .
C12B H12B 0.9500 .
C13B C14B 1.380(6) .
C14B C15B 1.365(6) .
C14B H14B 0.9500 .
C15B H15B 0.9500 .
C16B C21B 1.384(6) .
C16B C17B 1.404(6) .
C17B C18B 1.398(5) .
C17B H17B 0.9500 .
C18B C19B 1.402(6) .
C18B H18B 0.9500 .
C19B C20B 1.374(7) .
C19B C22B 1.503(5) .
C20B C21B 1.389(6) .
C20B H20B 0.9500 .
C21B H21B 0.9500 .
C22B C23B 1.374(8) .
C22B C31B 1.415(9) .
C23B C24B 1.410(10) .
C23B C28B 1.465(9) .
C24B C25B 1.388(9) .
C24B H24B 0.9500 .
C25B C26B 1.442(12) .
C25B H25B 0.9500 .
C26B C27B 1.392(12) .
C26B H26B 0.9500 .
C27B C28B 1.342(10) .
C27B H27B 0.9500 .
C28B C29B 1.360(12) .
C29B C30B 1.412(11) .
C29B H29B 0.9500 .
C30B C31B 1.365(8) .
C30B H30B 0.9500 .
C31B H31B 0.9500 .
N1C C1C 1.327(6) .
N1C C5C 1.370(6) .
N2C C10C 1.342(6) .
N2C C6C 1.367(6) .
N3C C15C 1.327(6) .
N3C C11C 1.340(5) .
C1C C2C 1.360(7) .
C1C H1CA 0.9500 .
C2C C3C 1.410(7) .
C2C H2CA 0.9500 .
C3C C4C 1.366(7) .
C3C C6C 1.451(6) .
C4C C5C 1.369(7) .
C4C H4CA 0.9500 .
C5C H5CA 0.9500 .
C6C C7C 1.364(6) .
C7C C8C 1.414(6) .
C7C H7CA 0.9500 .
C8C C9C 1.365(7) .
C8C C16C 1.471(6) .
C9C C10C 1.391(6) .
C9C H9CA 0.9500 .
C10C C13C 1.473(6) .
C11C C12C 1.397(7) .
C11C H11C 0.9500 .
C12C C13C 1.371(6) .
C12C H12C 0.9500 .
C13C C14C 1.396(6) .
C14C C15C 1.366(6) .
C14C H14C 0.9500 .
C15C H15C 0.9500 .
C16C C21C 1.375(7) .
C16C C17C 1.411(6) .
C17C C18C 1.387(6) .
C17C H17C 0.9500 .
C18C C19C 1.405(7) .
C18C H18C 0.9500 .
C19C C20C 1.369(7) .
C19C C22C 1.477(7) .
C20C C21C 1.418(7) .
C20C H20C 0.9500 .
C21C H21C 0.9500 .
C22C C31C 1.329(7) .
C22C C23C 1.433(7) .
C23C C24C 1.397(7) .
C23C C28C 1.406(7) .
C24C C25C 1.391(7) .
C24C H24C 0.9500 .
C25C C26C 1.416(7) .
C25C H25C 0.9500 .
C26C C27C 1.354(8) .
C26C H26C 0.9500 .
C27C C28C 1.421(8) .
C27C H27C 0.9500 .
C28C C29C 1.376(8) .
C29C C30C 1.393(9) .
C29C H29C 0.9500 .
C30C C31C 1.435(8) .
C30C H30C 0.9500 .
C31C H31C 0.9500 .
N1D C5D 1.302(5) .
N1D C1D 1.348(5) .
N2D C10D 1.332(5) .
N2D C6D 1.333(5) .
N3D C11D 1.321(6) .
N3D C15D 1.337(5) .
N3D Zn1 2.069(3) 1_554
C1D C2D 1.379(6) .
C1D H1DA 0.9500 .
C2D C3D 1.377(5) .
C2D H2DA 0.9500 .
C3D C4D 1.393(5) .
C3D C6D 1.485(5) .
C4D C5D 1.403(6) .
C4D H4DA 0.9500 .
C5D H5DA 0.9500 .
C6D C7D 1.402(5) .
C7D C8D 1.388(6) .
C7D H7DA 0.9500 .
C8D C9D 1.405(5) .
C8D C16D 1.480(5) .
C9D C10D 1.379(5) .
C9D H9DA 0.9500 .
C10D C13D 1.501(5) .
C11D C12D 1.368(6) .
C11D H11D 0.9500 .
C12D C13D 1.384(6) .
C12D H12D 0.9500 .
C13D C14D 1.414(6) .
C14D C15D 1.351(6) .
C14D H14D 0.9500 .
C15D H15D 0.9500 .
C16D C17D 1.389(6) .
C16D C21D 1.415(6) .
C17D C18D 1.389(5) .
C17D H17D 0.9500 .
C18D C19D 1.419(6) .
C18D H18D 0.9500 .
C19D C20D 1.361(6) .
C19D C22D 1.497(5) .
C20D C21D 1.370(6) .
C20D H20D 0.9500 .
C21D H21D 0.9500 .
C22D C31D 1.352(6) .
C22D C23D 1.468(6) .
C23D C24D 1.389(7) .
C23D C28D 1.443(6) .
C24D C25D 1.367(7) .
C24D H24D 0.9500 .
C25D C26D 1.391(9) .
C25D H25D 0.9500 .
C26D C27D 1.353(9) .
C26D H26D 0.9500 .
C27D C28D 1.429(8) .
C27D H27D 0.9500 .
C28D C29D 1.366(8) .
C29D C30D 1.359(8) .
C29D H29D 0.9500 .
C30D C31D 1.437(6) .
C30D H30D 0.9500 .
C31D H31D 0.9500 .

loop_
_platon_squeeze_void_nr
_platon_squeeze_void_average_x
_platon_squeeze_void_average_y
_platon_squeeze_void_average_z
_platon_squeeze_void_volume
_platon_squeeze_void_count_electrons
1 -0.017 0.002 0.000 2136.3 567.5
2 0.057 0.943 0.500 1622.5 539.5
